data_2227137
loop_
_publ_author_name
'Ashurov, Jamshid'
'Izotova, Lidiya'
'Ibragimov, Aziz'
'Weber, Edwin'

_publ_section_title
;
 9,9'-(Biphenyl-2,2'-diyl)difluoren-9-ol 4-methylpyridine solvate
;
_journal_coeditor_code ZL2280
_journal_issue 8
_journal_name_full 'Acta Crystallographica Section E'
_journal_page_first o2068
_journal_page_last o2069
_journal_paper_doi 10.1107/S1600536810027753
_journal_volume 66
_journal_year 2010
_chemical_formula_iupac 'C38 H26 O2, C6 H7 N'
_chemical_formula_moiety 'C38 H26 O2, C6 H7 N'
_chemical_formula_sum 'C44 H33 N O2'
_chemical_formula_weight 607.71
_chemical_name_systematic
;
9,9'-(Biphenyl-2,2'-diyl)difluoren-9-ol 4-methylpyridine solvate
;
_space_group_IT_number 14
_symmetry_cell_setting monoclinic
_symmetry_space_group_name_Hall '-P 2ybc'
_symmetry_space_group_name_H-M 'P 1 21/c 1'
_atom_sites_solution_hydrogens geom
_atom_sites_solution_primary direct
_atom_sites_solution_secondary difmap
_audit_creation_method SHELXL-97
_cell_angle_alpha 90.00
_cell_angle_beta 110.19(3)
_cell_angle_gamma 90.00
_cell_formula_units_Z 4
_cell_length_a 15.801(3)
_cell_length_b 15.602(3)
_cell_length_c 14.136(3)
_cell_measurement_reflns_used 19833
_cell_measurement_temperature 293(2)
_cell_measurement_theta_max 75.8
_cell_measurement_theta_min 4.1
_cell_volume 3270.8(13)
_computing_cell_refinement 'CrysAlis Pro (Oxford Diffraction, 2007)'
_computing_data_collection 'CrysAlis Pro (Oxford Diffraction, 2007)'
_computing_data_reduction 'CrysAlis Pro (Oxford Diffraction, 2007)'
_computing_molecular_graphics 'XP (Siemens, 1994) and Mercury (Macrae <i>et al.</i>, 2006)'
_computing_publication_material 'SHELXL97 (Sheldrick, 2008)'
_computing_structure_refinement 'SHELXL97 (Sheldrick, 2008)'
_computing_structure_solution 'SHELXS97 (Sheldrick, 2008)'
_diffrn_ambient_temperature 293(2)
_diffrn_detector_area_resol_mean 10.2576
_diffrn_measured_fraction_theta_full 0.995
_diffrn_measured_fraction_theta_max 0.995
_diffrn_measurement_device_type 'Oxford Diffraction Xcalibur Ruby'
_diffrn_measurement_method '\w scans'
_diffrn_radiation_monochromator graphite
_diffrn_radiation_source 'fine-focus sealed tube'
_diffrn_radiation_type CuK\a
_diffrn_radiation_wavelength 1.54178
_diffrn_reflns_av_R_equivalents 0.0345
_diffrn_reflns_av_sigmaI/netI 0.0183
_diffrn_reflns_limit_h_max 19
_diffrn_reflns_limit_h_min -19
_diffrn_reflns_limit_k_max 19
_diffrn_reflns_limit_k_min -18
_diffrn_reflns_limit_l_max 17
_diffrn_reflns_limit_l_min -17
_diffrn_reflns_number 46372
_diffrn_reflns_theta_full 75.80
_diffrn_reflns_theta_max 75.80
_diffrn_reflns_theta_min 4.11
_diffrn_standards_interval_count 200
_diffrn_standards_number 3
_exptl_absorpt_coefficient_mu 0.582
_exptl_absorpt_correction_T_max 0.792
_exptl_absorpt_correction_T_min 0.749
_exptl_absorpt_correction_type multi-scan
_exptl_absorpt_process_details '(CrysAlis Pro; Oxford Diffraction, 2007)'
_exptl_crystal_colour colourless
_exptl_crystal_density_diffrn 1.234
_exptl_crystal_density_method 'not measured'
_exptl_crystal_description Block
_exptl_crystal_F_000 1280
_exptl_crystal_size_max 0.58
_exptl_crystal_size_mid 0.56
_exptl_crystal_size_min 0.4
_refine_diff_density_max 0.211
_refine_diff_density_min -0.182
_refine_ls_extinction_coef 0.0018(2)
_refine_ls_extinction_expression Fc^*^=kFc[1+0.001xFc^2^\l^3^/sin(2\q)]^-1/4^
_refine_ls_extinction_method 'SHELXL97 (Sheldrick, 2008)'
_refine_ls_goodness_of_fit_ref 1.058
_refine_ls_hydrogen_treatment mixed
_refine_ls_matrix_type full
_refine_ls_number_parameters 546
_refine_ls_number_reflns 6787
_refine_ls_number_restraints 0
_refine_ls_restrained_S_all 1.058
_refine_ls_R_factor_all 0.0492
_refine_ls_R_factor_gt 0.0407
_refine_ls_shift/su_max 0.011
_refine_ls_shift/su_mean 0.000
_refine_ls_structure_factor_coef Fsqd
_refine_ls_weighting_details 'calc w=1/[\s^2^(Fo^2^)+(0.0748P)^2^+0.1854P] where P=(Fo^2^+2Fc^2^)/3'
_refine_ls_weighting_scheme calc
_refine_ls_wR_factor_gt 0.1171
_refine_ls_wR_factor_ref 0.1217
_reflns_number_gt 5450
_reflns_number_total 6787
_reflns_threshold_expression I>2sigma(I)
_cod_data_source_file zl2280.cif
_cod_data_source_block I
_cod_original_cell_volume 3270.8(11)
_cod_original_sg_symbol_H-M 'P 21/c'
_cod_database_code 2227137
_cod_database_fobs_code 2227137

loop_
_symmetry_equiv_pos_as_xyz
'x, y, z'
'-x, y+1/2, -z+1/2'
'-x, -y, -z'
'x, -y-1/2, z-1/2'

loop_
_atom_site_type_symbol
_atom_site_label
_atom_site_fract_x
_atom_site_fract_y
_atom_site_fract_z
_atom_site_U_iso_or_equiv
_atom_site_adp_type
_atom_site_calc_flag
_atom_site_refinement_flags
_atom_site_occupancy
_atom_site_disorder_assembly
_atom_site_disorder_group
N N1 0.28630(10) 0.22388(8) 0.23144(12) 0.0762(4) Uani d . 1 . .
C C39 0.30568(13) 0.07376(12) 0.24668(15) 0.0794(5) Uani d . 1 . .
C C40 0.33566(13) 0.15436(12) 0.23830(18) 0.0865(5) Uani d . 1 . .
C C41 0.20339(12) 0.21306(10) 0.23211(14) 0.0705(4) Uani d . 1 . .
C C42 0.16876(11) 0.13410(10) 0.24206(12) 0.0666(4) Uani d . 1 . .
C C43 0.22017(12) 0.06195(9) 0.24911(10) 0.0632(4) Uani d . 1 . .
C C44 0.18342(18) -0.02567(12) 0.25497(16) 0.1027(7) Uani d . 1 . .
H H44C 0.1305 -0.0208 0.2733 0.154 Uiso calc R 1 . .
H H44A 0.2281 -0.0590 0.3048 0.154 Uiso calc R 1 . .
H H44B 0.1681 -0.0533 0.1906 0.154 Uiso calc R 1 . .
H H39 0.3454(15) 0.0278(14) 0.2504(16) 0.102(7) Uiso d . 1 . .
H H40 0.3967(17) 0.1637(15) 0.2386(18) 0.111(7) Uiso d . 1 . .
H H41 0.1658(13) 0.2628(13) 0.2245(14) 0.086(6) Uiso d . 1 . .
H H42 0.1102(14) 0.1315(12) 0.2448(15) 0.088(6) Uiso d . 1 . .
O O1 0.33690(6) 0.38807(6) 0.22672(7) 0.0492(2) Uani d . 1 . .
O O2 0.29222(6) 0.55099(7) 0.27689(7) 0.0571(2) Uani d . 1 . .
C C1 0.42742(8) 0.33134(7) 0.12905(10) 0.0470(3) Uani d . 1 . .
C C2 0.37556(10) 0.29484(9) 0.03880(11) 0.0586(3) Uani d . 1 . .
C C3 0.41119(13) 0.22588(10) 0.00192(13) 0.0696(4) Uani d . 1 . .
C C4 0.49610(13) 0.19436(9) 0.05510(14) 0.0723(4) Uani d . 1 . .
C C5 0.54802(11) 0.23036(9) 0.14612(14) 0.0656(4) Uani d . 1 . .
C C6 0.51351(9) 0.29984(8) 0.18251(10) 0.0520(3) Uani d . 1 . .
C C7 0.55424(8) 0.35289(8) 0.27283(11) 0.0529(3) Uani d . 1 . .
C C8 0.63650(10) 0.34711(11) 0.35155(14) 0.0703(4) Uani d . 1 . .
C C9 0.65709(11) 0.40714(13) 0.42803(14) 0.0775(5) Uani d . 1 . .
C C10 0.59787(11) 0.47218(11) 0.42739(13) 0.0705(4) Uani d . 1 . .
C C11 0.51546(10) 0.47859(10) 0.34950(11) 0.0586(3) Uani d . 1 . .
C C12 0.49418(8) 0.41807(8) 0.27288(9) 0.0478(3) Uani d . 1 . .
C C13 0.40518(7) 0.40751(7) 0.18496(9) 0.0433(3) Uani d . 1 . .
C C14 0.37663(8) 0.48741(7) 0.11860(9) 0.0436(2) Uani d . 1 . .
C C15 0.44456(10) 0.53162(9) 0.09671(12) 0.0574(3) Uani d . 1 . .
C C16 0.42725(11) 0.60509(10) 0.03888(13) 0.0680(4) Uani d . 1 . .
C C17 0.34103(12) 0.63647(10) 0.00125(13) 0.0677(4) Uani d . 1 . .
C C18 0.27204(10) 0.59256(9) 0.01963(11) 0.0572(3) Uani d . 1 . .
C C19 0.28788(8) 0.51801(7) 0.07821(8) 0.0443(3) Uani d . 1 . .
C C20 0.20356(7) 0.47327(7) 0.07992(8) 0.0424(2) Uani d . 1 . .
C C21 0.16213(9) 0.42064(9) -0.00338(9) 0.0527(3) Uani d . 1 . .
C C22 0.08037(9) 0.38101(9) -0.01885(10) 0.0581(3) Uani d . 1 . .
C C23 0.03635(9) 0.39469(9) 0.04847(10) 0.0551(3) Uani d . 1 . .
C C24 0.07593(8) 0.44634(8) 0.13146(9) 0.0486(3) Uani d . 1 . .
C C25 0.15942(7) 0.48553(7) 0.14956(8) 0.0422(2) Uani d . 1 . .
C C26 0.19745(8) 0.53939(8) 0.24648(9) 0.0486(3) Uani d . 1 . .
C C27 0.15271(9) 0.62719(9) 0.23645(11) 0.0596(3) Uani d . 1 . .
C C28 0.15284(12) 0.69314(10) 0.17149(15) 0.0752(4) Uani d . 1 . .
C C29 0.10562(16) 0.76798(12) 0.1749(2) 0.1026(7) Uani d . 1 . .
C C30 0.06147(16) 0.77686(16) 0.2424(3) 0.1200(10) Uani d . 1 . .
C C31 0.06224(13) 0.71165(17) 0.3087(2) 0.1020(8) Uani d . 1 . .
C C32 0.10751(9) 0.63569(12) 0.30554(13) 0.0720(5) Uani d . 1 . .
C C33 0.11990(9) 0.55660(13) 0.36463(11) 0.0717(5) Uani d . 1 . .
C C34 0.09016(13) 0.5321(2) 0.44281(16) 0.1002(8) Uani d . 1 . .
C C35 0.11436(15) 0.4533(3) 0.48663(15) 0.1152(10) Uani d . 1 . .
C C36 0.16715(14) 0.3978(2) 0.45519(14) 0.0985(7) Uani d . 1 . .
C C37 0.19693(11) 0.42109(14) 0.37662(11) 0.0729(4) Uani d . 1 . .
C C38 0.17243(8) 0.49993(10) 0.33219(10) 0.0577(3) Uani d . 1 . .
H H1 0.3237(12) 0.3311(13) 0.2227(14) 0.081(5) Uiso d . 1 . .
H H2 0.3139(13) 0.4960(13) 0.2749(15) 0.085(6) Uiso d . 1 . .
H H2A 0.3128(11) 0.3175(10) 0.0000(12) 0.065(4) Uiso d . 1 . .
H H3 0.3744(13) 0.1986(12) -0.0629(15) 0.084(5) Uiso d . 1 . .
H H4 0.5219(13) 0.1475(12) 0.0259(14) 0.081(5) Uiso d . 1 . .
H H5 0.6077(13) 0.2082(11) 0.1823(13) 0.077(5) Uiso d . 1 . .
H H8 0.6729(12) 0.3022(12) 0.3498(13) 0.074(5) Uiso d . 1 . .
H H9 0.7146(15) 0.4039(12) 0.4813(16) 0.089(6) Uiso d . 1 . .
H H10 0.6156(13) 0.5164(12) 0.4842(15) 0.082(5) Uiso d . 1 . .
H H11 0.4705(12) 0.5253(11) 0.3478(13) 0.071(5) Uiso d . 1 . .
H H15 0.5066(12) 0.5097(10) 0.1242(12) 0.066(4) Uiso d . 1 . .
H H16 0.4775(13) 0.6340(12) 0.0264(15) 0.086(5) Uiso d . 1 . .
H H17 0.3270(12) 0.6881(12) -0.0403(14) 0.077(5) Uiso d . 1 . .
H H18 0.2106(12) 0.6142(10) -0.0075(13) 0.068(4) Uiso d . 1 . .
H H21 0.1946(11) 0.4155(10) -0.0559(12) 0.067(4) Uiso d . 1 . .
H H22 0.0537(12) 0.3458(11) -0.0780(14) 0.074(5) Uiso d . 1 . .
H H23 -0.0239(12) 0.3697(10) 0.0375(12) 0.068(4) Uiso d . 1 . .
H H24 0.0443(10) 0.4565(10) 0.1799(12) 0.061(4) Uiso d . 1 . .
H H28 0.1918(13) 0.6868(12) 0.1288(14) 0.084(5) Uiso d . 1 . .
H H29 0.1079(17) 0.8148(17) 0.1337(19) 0.117(8) Uiso d . 1 . .
H H30 0.0265(19) 0.8288(19) 0.249(2) 0.145(10) Uiso d . 1 . .
H H31 0.0313(17) 0.7197(16) 0.3573(19) 0.117(8) Uiso d . 1 . .
H H34 0.0531(17) 0.5695(15) 0.4681(19) 0.119(8) Uiso d . 1 . .
H H35 0.0927(16) 0.4365(16) 0.5376(19) 0.116(7) Uiso d . 1 . .
H H36 0.1851(18) 0.3430(17) 0.488(2) 0.125(9) Uiso d . 1 . .
H H37 0.2321(14) 0.3819(12) 0.3531(14) 0.083(6) Uiso d . 1 . .

loop_
_atom_site_aniso_label
_atom_site_aniso_U_11
_atom_site_aniso_U_22
_atom_site_aniso_U_33
_atom_site_aniso_U_12
_atom_site_aniso_U_13
_atom_site_aniso_U_23
N1 0.0829(9) 0.0576(7) 0.1004(10) -0.0149(6) 0.0472(8) -0.0029(6)
C39 0.0788(11) 0.0619(9) 0.0957(12) 0.0086(8) 0.0279(9) -0.0065(8)
C40 0.0700(11) 0.0746(11) 0.1267(16) -0.0055(8) 0.0491(11) -0.0080(10)
C41 0.0745(10) 0.0558(8) 0.0872(11) 0.0020(7) 0.0356(8) -0.0012(7)
C42 0.0636(9) 0.0695(9) 0.0730(9) -0.0106(7) 0.0316(7) -0.0043(7)
C43 0.0851(10) 0.0523(7) 0.0506(7) -0.0121(7) 0.0213(7) -0.0021(5)
C44 0.152(2) 0.0651(11) 0.0863(13) -0.0351(12) 0.0351(13) 0.0005(9)
O1 0.0466(4) 0.0488(5) 0.0612(5) -0.0032(3) 0.0300(4) 0.0030(4)
O2 0.0365(4) 0.0776(6) 0.0583(5) -0.0087(4) 0.0179(4) -0.0200(4)
C1 0.0486(6) 0.0417(6) 0.0587(7) -0.0047(5) 0.0287(5) -0.0013(5)
C2 0.0632(8) 0.0534(7) 0.0641(8) -0.0096(6) 0.0283(7) -0.0083(6)
C3 0.0897(11) 0.0555(8) 0.0748(10) -0.0151(7) 0.0426(9) -0.0158(7)
C4 0.0960(12) 0.0450(7) 0.0989(12) -0.0021(7) 0.0631(10) -0.0074(7)
C5 0.0674(9) 0.0492(7) 0.0948(11) 0.0072(6) 0.0467(8) 0.0058(7)
C6 0.0520(7) 0.0442(6) 0.0689(8) -0.0002(5) 0.0327(6) 0.0043(5)
C7 0.0443(6) 0.0528(7) 0.0646(7) -0.0018(5) 0.0226(6) 0.0067(5)
C8 0.0490(7) 0.0720(10) 0.0857(11) 0.0070(7) 0.0179(7) 0.0146(8)
C9 0.0529(8) 0.0949(12) 0.0711(10) -0.0132(8) 0.0038(7) 0.0076(9)
C10 0.0604(9) 0.0814(10) 0.0632(9) -0.0163(8) 0.0131(7) -0.0065(7)
C11 0.0545(7) 0.0617(8) 0.0609(8) -0.0108(6) 0.0215(6) -0.0089(6)
C12 0.0422(6) 0.0496(6) 0.0543(7) -0.0048(5) 0.0201(5) 0.0019(5)
C13 0.0397(5) 0.0442(6) 0.0509(6) -0.0047(4) 0.0221(5) -0.0029(4)
C14 0.0439(6) 0.0438(6) 0.0491(6) -0.0048(4) 0.0238(5) -0.0037(4)
C15 0.0505(7) 0.0581(7) 0.0732(8) -0.0066(6) 0.0336(7) 0.0025(6)
C16 0.0701(9) 0.0628(8) 0.0861(10) -0.0128(7) 0.0463(8) 0.0092(7)
C17 0.0797(10) 0.0557(8) 0.0779(10) -0.0004(7) 0.0401(8) 0.0165(7)
C18 0.0587(8) 0.0564(7) 0.0606(7) 0.0034(6) 0.0259(6) 0.0079(6)
C19 0.0470(6) 0.0468(6) 0.0443(6) -0.0040(5) 0.0224(5) -0.0027(4)
C20 0.0390(5) 0.0466(6) 0.0417(5) -0.0002(4) 0.0140(4) 0.0006(4)
C21 0.0520(7) 0.0630(7) 0.0434(6) -0.0029(6) 0.0168(5) -0.0053(5)
C22 0.0552(7) 0.0622(8) 0.0497(7) -0.0098(6) 0.0088(6) -0.0111(6)
C23 0.0429(6) 0.0607(7) 0.0562(7) -0.0123(5) 0.0100(5) -0.0006(6)
C24 0.0400(6) 0.0573(7) 0.0493(6) -0.0049(5) 0.0164(5) -0.0005(5)
C25 0.0375(5) 0.0457(6) 0.0433(6) -0.0014(4) 0.0140(4) -0.0015(4)
C26 0.0366(5) 0.0616(7) 0.0503(6) -0.0067(5) 0.0182(5) -0.0129(5)
C27 0.0420(6) 0.0619(8) 0.0728(9) -0.0088(5) 0.0174(6) -0.0258(7)
C28 0.0680(9) 0.0530(8) 0.1008(12) -0.0131(7) 0.0244(9) -0.0193(8)
C29 0.0922(14) 0.0532(10) 0.149(2) -0.0084(9) 0.0251(14) -0.0250(12)
C30 0.0833(14) 0.0724(14) 0.198(3) 0.0004(11) 0.0401(16) -0.0593(17)
C31 0.0645(10) 0.1012(16) 0.146(2) -0.0073(10) 0.0435(12) -0.0675(15)
C32 0.0436(7) 0.0881(11) 0.0850(10) -0.0084(7) 0.0233(7) -0.0417(9)
C33 0.0408(6) 0.1188(14) 0.0589(8) -0.0129(7) 0.0216(6) -0.0340(8)
C34 0.0558(9) 0.189(3) 0.0647(11) -0.0137(12) 0.0324(8) -0.0342(14)
C35 0.0709(12) 0.229(3) 0.0525(10) -0.0207(16) 0.0295(9) 0.0039(15)
C36 0.0721(11) 0.162(2) 0.0577(10) -0.0131(13) 0.0174(8) 0.0232(12)
C37 0.0598(8) 0.1069(13) 0.0501(7) -0.0048(9) 0.0163(7) 0.0044(8)
C38 0.0412(6) 0.0888(10) 0.0435(6) -0.0095(6) 0.0152(5) -0.0142(6)

loop_
_atom_type_symbol
_atom_type_description
_atom_type_scat_dispersion_real
_atom_type_scat_dispersion_imag
_atom_type_scat_source
C C 0.0181 0.0091 'International Tables Vol C Tables 4.2.6.8 and 6.1.1.4'
H H 0.0000 0.0000 'International Tables Vol C Tables 4.2.6.8 and 6.1.1.4'
N N 0.0311 0.0180 'International Tables Vol C Tables 4.2.6.8 and 6.1.1.4'
O O 0.0492 0.0322 'International Tables Vol C Tables 4.2.6.8 and 6.1.1.4'

loop_
_geom_angle_atom_site_label_1
_geom_angle_atom_site_label_2
_geom_angle_atom_site_label_3
_geom_angle_site_symmetry_1
_geom_angle_site_symmetry_3
_geom_angle
_geom_angle_publ_flag
C40 N1 C41 . . 117.11(14) ?
C40 C39 C43 . . 119.96(16) ?
C40 C39 H39 . . 117.5(13) ?
C43 C39 H39 . . 122.6(13) ?
N1 C40 C39 . . 123.38(17) ?
N1 C40 H40 . . 115.8(14) ?
C39 C40 H40 . . 120.8(14) ?
N1 C41 C42 . . 123.00(16) ?
N1 C41 H41 . . 118.2(12) ?
C42 C41 H41 . . 118.8(12) ?
C43 C42 C41 . . 119.75(15) ?
C43 C42 H42 . . 121.9(12) ?
C41 C42 H42 . . 118.4(12) ?
C42 C43 C39 . . 116.77(14) ?
C42 C43 C44 . . 121.44(17) ?
C39 C43 C44 . . 121.75(17) ?
C43 C44 H44C . . 109.5 ?
C43 C44 H44A . . 109.5 ?
H44C C44 H44A . . 109.5 ?
C43 C44 H44B . . 109.5 ?
H44C C44 H44B . . 109.5 ?
H44A C44 H44B . . 109.5 ?
C13 O1 H1 . . 111.7(12) ?
C26 O2 H2 . . 103.6(12) ?
C2 C1 C6 . . 120.77(12) ?
C2 C1 C13 . . 128.91(12) ?
C6 C1 C13 . . 110.32(11) ?
C1 C2 C3 . . 118.44(15) ?
C1 C2 H2A . . 120.9(9) ?
C3 C2 H2A . . 120.7(9) ?
C4 C3 C2 . . 120.79(15) ?
C4 C3 H3 . . 119.8(11) ?
C2 C3 H3 . . 119.4(11) ?
C3 C4 C5 . . 120.92(14) ?
C3 C4 H4 . . 119.7(11) ?
C5 C4 H4 . . 119.2(11) ?
C4 C5 C6 . . 118.58(15) ?
C4 C5 H5 . . 120.2(11) ?
C6 C5 H5 . . 121.2(11) ?
C5 C6 C1 . . 120.48(14) ?
C5 C6 C7 . . 130.59(13) ?
C1 C6 C7 . . 108.91(11) ?
C12 C7 C8 . . 119.73(14) ?
C12 C7 C6 . . 108.53(11) ?
C8 C7 C6 . . 131.74(14) ?
C9 C8 C7 . . 118.96(16) ?
C9 C8 H8 . . 124.2(11) ?
C7 C8 H8 . . 116.8(11) ?
C10 C9 C8 . . 121.20(15) ?
C10 C9 H9 . . 120.1(12) ?
C8 C9 H9 . . 118.7(12) ?
C9 C10 C11 . . 120.46(15) ?
C9 C10 H10 . . 119.4(11) ?
C11 C10 H10 . . 120.1(11) ?
C12 C11 C10 . . 118.56(14) ?
C12 C11 H11 . . 119.5(10) ?
C10 C11 H11 . . 122.0(10) ?
C11 C12 C7 . . 121.08(12) ?
C11 C12 C13 . . 127.88(12) ?
C7 C12 C13 . . 110.90(11) ?
O1 C13 C14 . . 108.72(9) ?
O1 C13 C12 . . 107.48(9) ?
C14 C13 C12 . . 113.81(9) ?
O1 C13 C1 . . 112.84(9) ?
C14 C13 C1 . . 112.74(9) ?
C12 C13 C1 . . 101.07(9) ?
C15 C14 C19 . . 118.57(11) ?
C15 C14 C13 . . 116.81(11) ?
C19 C14 C13 . . 124.62(10) ?
C16 C15 C14 . . 122.08(14) ?
C16 C15 H15 . . 119.4(9) ?
C14 C15 H15 . . 118.5(10) ?
C17 C16 C15 . . 119.61(13) ?
C17 C16 H16 . . 121.6(11) ?
C15 C16 H16 . . 118.8(11) ?
C16 C17 C18 . . 119.44(13) ?
C16 C17 H17 . . 121.1(11) ?
C18 C17 H17 . . 119.4(11) ?
C17 C18 C19 . . 122.03(14) ?
C17 C18 H18 . . 119.8(10) ?
C19 C18 H18 . . 118.2(10) ?
C18 C19 C14 . . 118.24(11) ?
C18 C19 C20 . . 114.50(11) ?
C14 C19 C20 . . 126.81(10) ?
C21 C20 C25 . . 117.99(10) ?
C21 C20 C19 . . 114.61(10) ?
C25 C20 C19 . . 127.09(10) ?
C22 C21 C20 . . 122.47(12) ?
C22 C21 H21 . . 121.2(9) ?
C20 C21 H21 . . 116.3(9) ?
C23 C22 C21 . . 119.35(12) ?
C23 C22 H22 . . 120.9(10) ?
C21 C22 H22 . . 119.7(11) ?
C22 C23 C24 . . 119.28(12) ?
C22 C23 H23 . . 121.3(10) ?
C24 C23 H23 . . 119.4(10) ?
C23 C24 C25 . . 122.23(12) ?
C23 C24 H24 . . 119.5(9) ?
C25 C24 H24 . . 118.3(9) ?
C24 C25 C20 . . 118.66(10) ?
C24 C25 C26 . . 117.11(10) ?
C20 C25 C26 . . 124.23(10) ?
O2 C26 C27 . . 108.68(10) ?
O2 C26 C38 . . 110.24(10) ?
C27 C26 C38 . . 101.36(11) ?
O2 C26 C25 . . 112.68(9) ?
C27 C26 C25 . . 112.39(10) ?
C38 C26 C25 . . 110.92(10) ?
C28 C27 C32 . . 120.77(15) ?
C28 C27 C26 . . 128.64(14) ?
C32 C27 C26 . . 110.59(14) ?
C27 C28 C29 . . 118.5(2) ?
C27 C28 H28 . . 117.9(11) ?
C29 C28 H28 . . 123.3(11) ?
C30 C29 C28 . . 121.0(3) ?
C30 C29 H29 . . 119.3(16) ?
C28 C29 H29 . . 119.5(17) ?
C29 C30 C31 . . 120.7(2) ?
C29 C30 H30 . . 125.0(18) ?
C31 C30 H30 . . 114.2(18) ?
C30 C31 C32 . . 119.3(2) ?
C30 C31 H31 . . 119.5(15) ?
C32 C31 H31 . . 121.2(15) ?
C31 C32 C27 . . 119.6(2) ?
C31 C32 C33 . . 131.87(19) ?
C27 C32 C33 . . 108.53(13) ?
C38 C33 C34 . . 119.2(2) ?
C38 C33 C32 . . 108.91(13) ?
C34 C33 C32 . . 131.87(19) ?
C35 C34 C33 . . 119.1(2) ?
C35 C34 H34 . . 118.7(15) ?
C33 C34 H34 . . 122.2(15) ?
C34 C35 C36 . . 121.6(2) ?
C34 C35 H35 . . 118.8(16) ?
C36 C35 H35 . . 119.6(16) ?
C35 C36 C37 . . 120.0(2) ?
C35 C36 H36 . . 120.9(17) ?
C37 C36 H36 . . 119.1(17) ?
C38 C37 C36 . . 118.5(2) ?
C38 C37 H37 . . 121.2(12) ?
C36 C37 H37 . . 120.2(12) ?
C37 C38 C33 . . 121.53(15) ?
C37 C38 C26 . . 127.86(13) ?
C33 C38 C26 . . 110.60(14) ?

loop_
_geom_bond_atom_site_label_1
_geom_bond_atom_site_label_2
_geom_bond_site_symmetry_2
_geom_bond_distance
_geom_bond_publ_flag
N1 C40 . 1.320(2) ?
N1 C41 . 1.324(2) ?
C39 C40 . 1.363(3) ?
C39 C43 . 1.376(3) ?
C39 H39 . 0.94(2) ?
C40 H40 . 0.97(2) ?
C41 C42 . 1.375(2) ?
C41 H41 . 0.96(2) ?
C42 C43 . 1.372(2) ?
C42 H42 . 0.94(2) ?
C43 C44 . 1.499(2) ?
C44 H44C . 0.9600 ?
C44 H44A . 0.9600 ?
C44 H44B . 0.9600 ?
O1 C13 . 1.4298(13) ?
O1 H1 . 0.91(2) ?
O2 C26 . 1.4197(14) ?
O2 H2 . 0.93(2) ?
C1 C2 . 1.3790(19) ?
C1 C6 . 1.3976(18) ?
C1 C13 . 1.5338(16) ?
C2 C3 . 1.396(2) ?
C2 H2A . 1.016(16) ?
C3 C4 . 1.382(3) ?
C3 H3 . 0.995(19) ?
C4 C5 . 1.384(3) ?
C4 H4 . 0.994(19) ?
C5 C6 . 1.3895(19) ?
C5 H5 . 0.969(18) ?
C6 C7 . 1.470(2) ?
C7 C12 . 1.3910(18) ?
C7 C8 . 1.392(2) ?
C8 C9 . 1.382(3) ?
C8 H8 . 0.912(18) ?
C9 C10 . 1.378(3) ?
C9 H9 . 0.96(2) ?
C10 C11 . 1.389(2) ?
C10 H10 . 1.022(19) ?
C11 C12 . 1.3879(19) ?
C11 H11 . 1.013(17) ?
C12 C13 . 1.5306(18) ?
C13 C14 . 1.5313(16) ?
C14 C15 . 1.3976(16) ?
C14 C19 . 1.4028(17) ?
C15 C16 . 1.379(2) ?
C15 H15 . 0.984(17) ?
C16 C17 . 1.371(2) ?
C16 H16 . 0.98(2) ?
C17 C18 . 1.386(2) ?
C17 H17 . 0.976(18) ?
C18 C19 . 1.3994(18) ?
C18 H18 . 0.973(18) ?
C19 C20 . 1.5117(15) ?
C20 C21 . 1.3991(17) ?
C20 C25 . 1.4022(16) ?
C21 C22 . 1.3799(19) ?
C21 H21 . 1.041(17) ?
C22 C23 . 1.376(2) ?
C22 H22 . 0.967(18) ?
C23 C24 . 1.3820(18) ?
C23 H23 . 0.990(17) ?
C24 C25 . 1.3952(16) ?
C24 H24 . 0.991(16) ?
C25 C26 . 1.5414(16) ?
C26 C27 . 1.5256(19) ?
C26 C38 . 1.5278(18) ?
C27 C28 . 1.380(2) ?
C27 C32 . 1.401(2) ?
C28 C29 . 1.395(3) ?
C28 H28 . 1.01(2) ?
C29 C30 . 1.370(4) ?
C29 H29 . 0.94(3) ?
C30 C31 . 1.380(4) ?
C30 H30 . 1.00(3) ?
C31 C32 . 1.393(3) ?
C31 H31 . 0.98(3) ?
C32 C33 . 1.465(3) ?
C33 C38 . 1.394(2) ?
C33 C34 . 1.395(3) ?
C34 C35 . 1.369(4) ?
C34 H34 . 0.98(3) ?
C35 C36 . 1.379(4) ?
C35 H35 . 0.94(3) ?
C36 C37 . 1.396(2) ?
C36 H36 . 0.97(3) ?
C37 C38 . 1.375(2) ?
C37 H37 . 0.96(2) ?

loop_
_geom_hbond_atom_site_label_D
_geom_hbond_atom_site_label_H
_geom_hbond_atom_site_label_A
_geom_hbond_site_symmetry_A
_geom_hbond_distance_DH
_geom_hbond_distance_HA
_geom_hbond_distance_DA
_geom_hbond_angle_DHA
O2 H2 O1 . 0.93(2) 1.90(2) 2.7943(15) 161.7(18)
O1 H1 N1 . 0.91(2) 1.79(2) 2.6913(16) 168.7(18)

loop_
_geom_torsion_atom_site_label_1
_geom_torsion_atom_site_label_2
_geom_torsion_atom_site_label_3
_geom_torsion_atom_site_label_4
_geom_torsion_site_symmetry_1
_geom_torsion_site_symmetry_2
_geom_torsion_site_symmetry_3
_geom_torsion_site_symmetry_4
_geom_torsion
_geom_torsion_publ_flag
C41 N1 C40 C39 . . . . -0.5(3) ?
C43 C39 C40 N1 . . . . -0.5(3) ?
C40 N1 C41 C42 . . . . 1.7(3) ?
N1 C41 C42 C43 . . . . -1.8(3) ?
C41 C42 C43 C39 . . . . 0.6(2) ?
C41 C42 C43 C44 . . . . -176.98(16) ?
C40 C39 C43 C42 . . . . 0.4(3) ?
C40 C39 C43 C44 . . . . 178.04(19) ?
C6 C1 C2 C3 . . . . -0.20(19) ?
C13 C1 C2 C3 . . . . 179.11(12) ?
C1 C2 C3 C4 . . . . 0.6(2) ?
C2 C3 C4 C5 . . . . -0.1(2) ?
C3 C4 C5 C6 . . . . -0.9(2) ?
C4 C5 C6 C1 . . . . 1.31(19) ?
C4 C5 C6 C7 . . . . -176.71(13) ?
C2 C1 C6 C5 . . . . -0.77(18) ?
C13 C1 C6 C5 . . . . 179.79(11) ?
C2 C1 C6 C7 . . . . 177.64(11) ?
C13 C1 C6 C7 . . . . -1.79(13) ?
C5 C6 C7 C12 . . . . 176.47(13) ?
C1 C6 C7 C12 . . . . -1.72(14) ?
C5 C6 C7 C8 . . . . -4.2(2) ?
C1 C6 C7 C8 . . . . 177.62(15) ?
C12 C7 C8 C9 . . . . -0.6(2) ?
C6 C7 C8 C9 . . . . -179.85(14) ?
C7 C8 C9 C10 . . . . -0.1(3) ?
C8 C9 C10 C11 . . . . 0.3(3) ?
C9 C10 C11 C12 . . . . 0.2(2) ?
C10 C11 C12 C7 . . . . -0.9(2) ?
C10 C11 C12 C13 . . . . 174.32(13) ?
C8 C7 C12 C11 . . . . 1.06(19) ?
C6 C7 C12 C11 . . . . -179.51(11) ?
C8 C7 C12 C13 . . . . -174.87(12) ?
C6 C7 C12 C13 . . . . 4.57(13) ?
C11 C12 C13 O1 . . . . -62.44(15) ?
C7 C12 C13 O1 . . . . 113.13(11) ?
C11 C12 C13 C14 . . . . 58.00(16) ?
C7 C12 C13 C14 . . . . -126.43(11) ?
C11 C12 C13 C1 . . . . 179.12(12) ?
C7 C12 C13 C1 . . . . -5.31(12) ?
C2 C1 C13 O1 . . . . 70.32(16) ?
C6 C1 C13 O1 . . . . -110.30(11) ?
C2 C1 C13 C14 . . . . -53.32(16) ?
C6 C1 C13 C14 . . . . 126.06(11) ?
C2 C1 C13 C12 . . . . -175.19(12) ?
C6 C1 C13 C12 . . . . 4.19(12) ?
O1 C13 C14 C15 . . . . 160.77(11) ?
C12 C13 C14 C15 . . . . 41.03(15) ?
C1 C13 C14 C15 . . . . -73.33(14) ?
O1 C13 C14 C19 . . . . -19.91(15) ?
C12 C13 C14 C19 . . . . -139.65(11) ?
C1 C13 C14 C19 . . . . 105.99(13) ?
C19 C14 C15 C16 . . . . 1.5(2) ?
C13 C14 C15 C16 . . . . -179.09(13) ?
C14 C15 C16 C17 . . . . 0.0(2) ?
C15 C16 C17 C18 . . . . -1.7(3) ?
C16 C17 C18 C19 . . . . 1.9(2) ?
C17 C18 C19 C14 . . . . -0.3(2) ?
C17 C18 C19 C20 . . . . -173.15(13) ?
C15 C14 C19 C18 . . . . -1.37(17) ?
C13 C14 C19 C18 . . . . 179.32(11) ?
C15 C14 C19 C20 . . . . 170.49(11) ?
C13 C14 C19 C20 . . . . -8.82(18) ?
C18 C19 C20 C21 . . . . 81.73(14) ?
C14 C19 C20 C21 . . . . -90.39(15) ?
C18 C19 C20 C25 . . . . -91.68(15) ?
C14 C19 C20 C25 . . . . 96.20(15) ?
C25 C20 C21 C22 . . . . -0.01(19) ?
C19 C20 C21 C22 . . . . -174.06(12) ?
C20 C21 C22 C23 . . . . 1.4(2) ?
C21 C22 C23 C24 . . . . -1.4(2) ?
C22 C23 C24 C25 . . . . 0.1(2) ?
C23 C24 C25 C20 . . . . 1.29(18) ?
C23 C24 C25 C26 . . . . -178.23(12) ?
C21 C20 C25 C24 . . . . -1.31(17) ?
C19 C20 C25 C24 . . . . 171.90(11) ?
C21 C20 C25 C26 . . . . 178.17(11) ?
C19 C20 C25 C26 . . . . -8.61(18) ?
C24 C25 C26 O2 . . . . 159.13(11) ?
C20 C25 C26 O2 . . . . -20.36(17) ?
C24 C25 C26 C27 . . . . -77.67(14) ?
C20 C25 C26 C27 . . . . 102.84(13) ?
C24 C25 C26 C38 . . . . 35.00(15) ?
C20 C25 C26 C38 . . . . -144.49(11) ?
O2 C26 C27 C28 . . . . 62.88(17) ?
C38 C26 C27 C28 . . . . 179.01(14) ?
C25 C26 C27 C28 . . . . -62.53(17) ?
O2 C26 C27 C32 . . . . -116.98(12) ?
C38 C26 C27 C32 . . . . -0.86(13) ?
C25 C26 C27 C32 . . . . 117.61(12) ?
C32 C27 C28 C29 . . . . -1.1(2) ?
C26 C27 C28 C29 . . . . 179.03(14) ?
C27 C28 C29 C30 . . . . 1.3(3) ?
C28 C29 C30 C31 . . . . -0.3(3) ?
C29 C30 C31 C32 . . . . -0.9(3) ?
C30 C31 C32 C27 . . . . 1.0(3) ?
C30 C31 C32 C33 . . . . -179.83(18) ?
C28 C27 C32 C31 . . . . 0.0(2) ?
C26 C27 C32 C31 . . . . 179.84(13) ?
C28 C27 C32 C33 . . . . -179.35(13) ?
C26 C27 C32 C33 . . . . 0.52(15) ?
C31 C32 C33 C38 . . . . -179.12(16) ?
C27 C32 C33 C38 . . . . 0.08(16) ?
C31 C32 C33 C34 . . . . 0.1(3) ?
C27 C32 C33 C34 . . . . 179.33(16) ?
C38 C33 C34 C35 . . . . 0.9(3) ?
C32 C33 C34 C35 . . . . -178.31(17) ?
C33 C34 C35 C36 . . . . -0.2(3) ?
C34 C35 C36 C37 . . . . -0.3(3) ?
C35 C36 C37 C38 . . . . 0.0(3) ?
C36 C37 C38 C33 . . . . 0.7(2) ?
C36 C37 C38 C26 . . . . 179.36(14) ?
C34 C33 C38 C37 . . . . -1.2(2) ?
C32 C33 C38 C37 . . . . 178.19(13) ?
C34 C33 C38 C26 . . . . 179.98(13) ?
C32 C33 C38 C26 . . . . -0.66(15) ?
O2 C26 C38 C37 . . . . -62.87(17) ?
C27 C26 C38 C37 . . . . -177.84(14) ?
C25 C26 C38 C37 . . . . 62.64(17) ?
O2 C26 C38 C33 . . . . 115.88(12) ?
C27 C26 C38 C33 . . . . 0.91(13) ?
C25 C26 C38 C33 . . . . -118.61(12) ?

loop_
_cod_related_entry_id
_cod_related_entry_database
_cod_related_entry_code
1 ChemSpider 30656172
